data_4513223
loop_
_publ_author_name
'Bode, Arno A. C.'
'Pulles, Paul G. M.'
'Lutz, Martin'
'Poulisse, Ward J. M.'
'Jiang, Shanfeng'
'Meijer, Jan A. M.'
'van Enckevort, Willem J. P.'
'Vlieg, Elias'

_publ_section_title
;
 Sodium Chloride Dihydrate Crystals: Morphology, Nucleation, Growth, and
 Inhibition
;
_journal_issue 7
_journal_name_full 'Crystal Growth &amp; Design'
_journal_page_first 3166
_journal_paper_doi 10.1021/acs.cgd.5b00061
_journal_volume 15
_journal_year 2015
_chemical_formula_moiety 'Na Cl, 2(H2 O)'
_chemical_formula_sum 'Cl H4 Na O2'
_chemical_formula_weight 94.47
_chemical_name_systematic
; 
 ? 
;
_space_group_IT_number 14
_symmetry_cell_setting monoclinic
_symmetry_space_group_name_Hall '-P 2ybc'
_symmetry_space_group_name_H-M 'P 1 21/c 1'
_atom_sites_solution_hydrogens difmap
_atom_sites_solution_primary direct
_atom_sites_solution_secondary difmap
_audit_creation_method SHELXL-97
_cell_angle_alpha 90.00
_cell_angle_beta 114.252(1)
_cell_angle_gamma 90.00
_cell_formula_units_Z 4
_cell_length_a 6.32184(7)
_cell_length_b 10.11135(8)
_cell_length_c 6.50351(4)
_cell_measurement_reflns_used 32725
_cell_measurement_temperature 150(2)
_cell_measurement_theta_max 50.00
_cell_measurement_theta_min 2.01
_cell_volume 379.031(6)
_computing_cell_refinement Peakref
_computing_data_collection 'Nonius COLLECT'
_computing_data_reduction 'Eval15, Sadabs'
_computing_molecular_graphics 'PLATON (Spek, 2009)'
_computing_structure_refinement 'SHELXL-97 (Sheldrick, 1997)'
_computing_structure_solution 'initial coordinates from the literature (Klewe & Pedersen, 1974)'
_diffrn_ambient_temperature 150(2)
_diffrn_measured_fraction_theta_full 1.000
_diffrn_measured_fraction_theta_max 1.000
_diffrn_measurement_device_type 'Nonius KappaCCD'
_diffrn_measurement_method '\f and \w scans'
_diffrn_radiation_monochromator graphite
_diffrn_radiation_source 'rotating anode'
_diffrn_radiation_type MoK\a
_diffrn_radiation_wavelength 0.71073
_diffrn_reflns_av_R_equivalents 0.0245
_diffrn_reflns_av_sigmaI/netI 0.0092
_diffrn_reflns_limit_h_max 13
_diffrn_reflns_limit_h_min -12
_diffrn_reflns_limit_k_max 21
_diffrn_reflns_limit_k_min -21
_diffrn_reflns_limit_l_max 13
_diffrn_reflns_limit_l_min -14
_diffrn_reflns_number 36989
_diffrn_reflns_theta_full 50.00
_diffrn_reflns_theta_max 50.00
_diffrn_reflns_theta_min 3.53
_exptl_absorpt_coefficient_mu 0.909
_exptl_absorpt_correction_T_max 0.7499
_exptl_absorpt_correction_T_min 0.6892
_exptl_absorpt_correction_type multi-scan
_exptl_absorpt_process_details SADABS-2008/1
_exptl_crystal_colour colourless
_exptl_crystal_density_diffrn 1.656
_exptl_crystal_density_method 'not measured'
_exptl_crystal_description block
_exptl_crystal_F_000 192
_exptl_crystal_size_max 0.57
_exptl_crystal_size_mid 0.30
_exptl_crystal_size_min 0.27
_refine_diff_density_max 0.491
_refine_diff_density_min -0.443
_refine_diff_density_rms 0.051
_refine_ls_extinction_coef 0.060(3)
_refine_ls_extinction_expression Fc^*^=kFc[1+0.001xFc^2^\l^3^/sin(2\q)]^-1/4^
_refine_ls_extinction_method SHELXL
_refine_ls_goodness_of_fit_ref 1.069
_refine_ls_hydrogen_treatment refall
_refine_ls_matrix_type full
_refine_ls_number_parameters 54
_refine_ls_number_reflns 3972
_refine_ls_number_restraints 0
_refine_ls_restrained_S_all 1.069
_refine_ls_R_factor_all 0.0176
_refine_ls_R_factor_gt 0.0156
_refine_ls_shift/su_max 0.003
_refine_ls_shift/su_mean 0.000
_refine_ls_structure_factor_coef Fsqd
_refine_ls_weighting_details 'calc w=1/[\s^2^(Fo^2^)+(0.0179P)^2^+0.0163P] where P=(Fo^2^+2Fc^2^)/3'
_refine_ls_weighting_scheme calc
_refine_ls_wR_factor_gt 0.0383
_refine_ls_wR_factor_ref 0.0390
_reflns_number_gt 3655
_reflns_number_total 3972
_reflns_threshold_expression I>2\s(I)
_cod_data_source_file cg5b00061_si_002.cif
_cod_data_source_block m095a
_cod_depositor_comments 'Adding full bibliography for 4513223.cif.'
_cod_original_sg_symbol_H-M 'P 21/c'
_cod_database_code 4513223

loop_
_symmetry_equiv_pos_as_xyz
'x, y, z'
'-x, y+1/2, -z+1/2'
'-x, -y, -z'
'x, -y-1/2, z-1/2'

loop_
_atom_site_label
_atom_site_type_symbol
_atom_site_fract_x
_atom_site_fract_y
_atom_site_fract_z
_atom_site_U_iso_or_equiv
_atom_site_adp_type
_atom_site_occupancy
_atom_site_symmetry_multiplicity
_atom_site_calc_flag
O1 O 0.28587(4) 0.32044(2) 0.17363(4) 0.01764(3) Uani 1 1 d
H11 H 0.2739(13) 0.3953(7) 0.2130(12) 0.036(2) Uiso 1 1 d
H21 H 0.1517(14) 0.3042(8) 0.0800(14) 0.043(2) Uiso 1 1 d
O2 O 0.72776(4) 0.00853(2) 0.73175(3) 0.01656(3) Uani 1 1 d
H12 H 0.8554(13) -0.0187(7) 0.7485(12) 0.0296(16) Uiso 1 1 d
H22 H 0.7454(14) 0.0313(8) 0.8554(14) 0.0388(19) Uiso 1 1 d
Cl1 Cl 0.792296(11) 0.121927(6) 0.213106(10) 0.01581(2) Uani 1 1 d
Na1 Na 0.52397(2) 0.170072(12) 0.45520(2) 0.01502(2) Uani 1 1 d

loop_
_atom_site_aniso_label
_atom_site_aniso_U_11
_atom_site_aniso_U_22
_atom_site_aniso_U_33
_atom_site_aniso_U_23
_atom_site_aniso_U_13
_atom_site_aniso_U_12
O1 0.01642(6) 0.01598(7) 0.01929(7) 0.00075(6) 0.00609(6) 0.00133(5)
O2 0.01579(6) 0.01840(7) 0.01417(6) -0.00199(5) 0.00482(5) 0.00198(5)
Cl1 0.01667(2) 0.01681(2) 0.01495(2) 0.00119(2) 0.00750(2) 0.00436(2)
Na1 0.01754(4) 0.01367(4) 0.01453(4) 0.00022(3) 0.00727(3) -0.00046(3)

loop_
_atom_type_symbol
_atom_type_description
_atom_type_scat_dispersion_real
_atom_type_scat_dispersion_imag
_atom_type_scat_source
Cl Cl 0.1484 0.1585 'International Tables Vol C Tables 4.2.6.8 and 6.1.1.4'
H H 0.0000 0.0000 'International Tables Vol C Tables 4.2.6.8 and 6.1.1.4'
Na Na 0.0362 0.0249 'International Tables Vol C Tables 4.2.6.8 and 6.1.1.4'
O O 0.0106 0.0060 'International Tables Vol C Tables 4.2.6.8 and 6.1.1.4'

loop_
_geom_angle_atom_site_label_1
_geom_angle_atom_site_label_2
_geom_angle_atom_site_label_3
_geom_angle
_geom_angle_site_symmetry_1
_geom_angle_site_symmetry_3
Na1 O1 Na1 97.214(8) . 4_565
Na1 O1 H11 117.6(5) . .
Na1 O1 H11 107.7(5) 4_565 .
Na1 O1 H21 124.7(5) . .
Na1 O1 H21 105.5(5) 4_565 .
H11 O1 H21 102.5(7) . .
Na1 O2 Na1 95.382(8) . 3_656
Na1 O2 H12 122.1(5) . .
Na1 O2 H12 103.2(5) 3_656 .
Na1 O2 H22 111.8(6) . .
Na1 O2 H22 121.3(6) 3_656 .
H12 O2 H22 103.9(7) . .
Na1 Cl1 Na1 81.213(3) 4_565 .
O2 Na1 O1 174.348(9) . .
O2 Na1 O2 84.618(8) . 3_656
O1 Na1 O2 90.734(8) . 3_656
O2 Na1 O1 81.951(8) . 4_566
O1 Na1 O1 94.345(8) . 4_566
O2 Na1 O1 83.419(8) 3_656 4_566
O2 Na1 Cl1 93.232(7) . 4_566
O1 Na1 Cl1 90.985(7) . 4_566
O2 Na1 Cl1 172.671(8) 3_656 4_566
O1 Na1 Cl1 89.346(7) 4_566 4_566
O2 Na1 Cl1 92.340(7) . .
O1 Na1 Cl1 90.932(7) . .
O2 Na1 Cl1 90.759(7) 3_656 .
O1 Na1 Cl1 172.182(7) 4_566 .
Cl1 Na1 Cl1 96.336(4) 4_566 .

loop_
_geom_bond_atom_site_label_1
_geom_bond_atom_site_label_2
_geom_bond_distance
_geom_bond_site_symmetry_2
O1 Na1 2.3804(2) .
O1 Na1 2.4596(3) 4_565
O1 H11 0.813(8) .
O1 H21 0.832(8) .
O2 Na1 2.3789(2) .
O2 Na1 2.3839(2) 3_656
O2 H12 0.816(7) .
O2 H22 0.799(8) .
Cl1 Na1 2.78866(14) 4_565
Cl1 Na1 2.79059(14) .
Na1 O2 2.3838(2) 3_656
Na1 O1 2.4596(3) 4_566
Na1 Cl1 2.78869(14) 4_566

loop_
_geom_hbond_atom_site_label_D
_geom_hbond_atom_site_label_H
_geom_hbond_atom_site_label_A
_geom_hbond_distance_DH
_geom_hbond_distance_HA
_geom_hbond_distance_DA
_geom_hbond_angle_DHA
_geom_hbond_site_symmetry_A
O1 H11 Cl1 0.813(8) 2.413(8) 3.2216(2) 173.6(7) 2_655
O1 H21 Cl1 0.832(8) 2.638(8) 3.3717(2) 147.8(7) 4_465
O2 H12 Cl1 0.816(7) 2.378(7) 3.1907(2) 173.6(7) 3_756
O2 H22 Cl1 0.799(8) 2.403(8) 3.1988(2) 174.3(8) 1_556

loop_
_geom_torsion_atom_site_label_1
_geom_torsion_atom_site_label_2
_geom_torsion_atom_site_label_3
_geom_torsion_atom_site_label_4
_geom_torsion
_geom_torsion_site_symmetry_1
_geom_torsion_site_symmetry_4
Na1 O2 Na1 O2 0.0 3_656 3_656
Na1 O2 Na1 O1 84.091(8) 3_656 4_566
Na1 O2 Na1 Cl1 172.972(8) 3_656 4_566
Na1 O2 Na1 Cl1 -90.543(7) 3_656 .
Na1 O1 Na1 O2 -99.989(9) 4_565 3_656
Na1 O1 Na1 O1 176.555(9) 4_565 4_566
Na1 O1 Na1 Cl1 87.136(7) 4_565 4_566
Na1 O1 Na1 Cl1 -9.217(7) 4_565 .
Na1 Cl1 Na1 O2 -176.456(7) 4_565 .
Na1 Cl1 Na1 O1 8.154(7) 4_565 .
Na1 Cl1 Na1 O2 98.900(5) 4_565 3_656
Na1 Cl1 Na1 Cl1 -82.941(6) 4_565 4_566
